data_2005101
loop_
_publ_author_name
'Leong, W. K.'
'Einstein, F. W. B.'
'Pomeroy, R. K.'

_publ_contact_author
;
Weng Kee Leong
Department of Chemistry
Simon Fraser University
Burnaby, Britisch Columbia
Canada V5A 1S6
;
_publ_section_title
;
 [Os~5~(\m-H)~2~(CO)~16~]: a Second Crystal Form
;
_journal_issue 7
_journal_name_full 'Acta Crystallographica Section C'
_journal_page_first 1607
_journal_page_last 1609
_journal_paper_doi 10.1107/S0108270196000339
_journal_volume 52
_journal_year 1996
_chemical_formula_moiety '[Os5 (H)2 (CO)16 ]'
_chemical_formula_sum 'C16 H2 O16 Os5'
_chemical_formula_weight 1401.17
_chemical_name_systematic Di(\m-hydrido)hexadecacarbonylpentaosmium
_space_group_IT_number 62
_symmetry_cell_setting orthorhombic
_symmetry_space_group_name_Hall '-P 2bc 2a'
_symmetry_space_group_name_H-M 'P m n b'
_cell_angle_alpha 90.0
_cell_angle_beta 90.0
_cell_angle_gamma 90.0
_cell_formula_units_Z 4
_cell_length_a 10.5672(20)
_cell_length_b 15.9577(12)
_cell_length_c 14.5196(12)
_cell_measurement_reflns_used 25
_cell_measurement_temperature 294
_cell_measurement_theta_max 22.00
_cell_measurement_theta_min 15.00
_cell_volume 2448.4(5)
_computing_cell_refinement 'CAD4 Software'
_computing_data_collection 'CAD4 Software (Enraf-Nonius, 1989)'
_computing_data_reduction 'DATRD2 NRCVAX (Gabe, Le Page, Charland, Lee & White, 1989)'
_computing_molecular_graphics 'ORTEPII (Johnson, 1976) NRCVAX'
_computing_publication_material 'TABLES NRCVAX'
_computing_structure_refinement 'CRYSTALS (Watkin, Carruthers & Betteridge, 1984)'
_computing_structure_solution 'SOLVER NRCVAX'
_diffrn_ambient_temperature 294
_diffrn_measurement_device 'Enraf-Nonius CAD-4'
_diffrn_measurement_method '\w/\q scan b/P/b '
_diffrn_radiation_monochromator graphite
_diffrn_radiation_source 'xray tube'
_diffrn_radiation_type 'Molybdenum K\a'
_diffrn_radiation_wavelength 0.7107
_diffrn_reflns_av_R_equivalents 0.078
_diffrn_reflns_limit_h_max 12
_diffrn_reflns_limit_h_min 0
_diffrn_reflns_limit_k_max 18
_diffrn_reflns_limit_k_min 0
_diffrn_reflns_limit_l_max 17
_diffrn_reflns_limit_l_min 0
_diffrn_reflns_number 2975
_diffrn_reflns_theta_max 25.00
_diffrn_reflns_theta_min 1.80
_diffrn_standards_decay_% 4
_diffrn_standards_interval_time 60
_diffrn_standards_number 2
_exptl_absorpt_coefficient_mu 25.96
_exptl_absorpt_correction_T_max 0.0884
_exptl_absorpt_correction_T_min 0.0472
_exptl_absorpt_correction_type '\y scan and spherical (North, Phillips & Matthews, 1968)'
_exptl_crystal_colour brown
_exptl_crystal_density_diffrn 3.801
_exptl_crystal_density_meas ?
_exptl_crystal_description 'irregular block, grown from hot toluene'
_exptl_crystal_F_000 2422.94
_exptl_crystal_size_max 0.27
_exptl_crystal_size_mid 0.18
_exptl_crystal_size_min 0.14
_refine_diff_density_max 4.7
_refine_diff_density_min -3.5
_refine_ls_extinction_coef 0.04(2)
_refine_ls_extinction_method 'Larson (1970)'
_refine_ls_goodness_of_fit_obs 1.2
_refine_ls_hydrogen_treatment 'H atoms positioned geometrically after each cycle'
_refine_ls_matrix_type full
_refine_ls_number_constraints 0
_refine_ls_number_parameters 143
_refine_ls_number_reflns 1782
_refine_ls_number_restraints 0
_refine_ls_R_factor_all 0.051
_refine_ls_R_factor_obs 0.051
_refine_ls_shift/esd_max 0.0008
_refine_ls_structure_factor_coef F
_refine_ls_weighting_scheme
;w = w1{1-[\DF/(6*\DF~est~)]^2^}^2^, where \DF~est~ is \DF estimated from
a Chebychev fit in CRYTSALS (Watkin, Carruthers & Betteridge, 1984)
;
_refine_ls_wR_factor_all 0.058
_refine_ls_wR_factor_obs 0.058
_reflns_number_observed 1782
_reflns_number_total 2279
_reflns_observed_criterion 'Inet > 2.5\s(Inet)'
_cod_data_source_file br1134.cif
_cod_data_source_block global
_cod_depositor_comments
;
The following automatic conversions were performed:
'_symmetry_cell_setting' value 'Orthorhombic' changed to 'orthorhombic'
according to '/home/saulius/struct/CIF-dictionaries/cif_core.dic'
dictionary named 'cif_core.dic' version 2.4.1 from 2010-06-29.

Automatic conversion script
Id: cif_fix_enum 1527 2010-12-29 10:47:43Z saulius 

The following automatic conversions were performed:

'_symmetry_cell_setting' value 'Orthorhombic' changed to
'orthorhombic' according to
/home/saulius/struct/CIF-dictionaries/cif_core.dic dictionary named
'cif_core.dic' version 2.4.1 from
2010-06-29.

'_refine_ls_matrix_type' value 'FULL' changed to 'full'
according to /home/saulius/struct/CIF-dictionaries/cif_core.dic
dictionary named 'cif_core.dic' version 2.4.1 from 2010-06-29.

Automatic conversion script
Id: cif_fix_values 1715 2011-07-08 13:25:40Z adriana 

The following automatic conversions were performed:

'_exptl_crystal_density_meas' value 'not measured' was changed to '?'
- the value is perceived as not measured.

Automatic conversion script
Id: cif_fix_values 3008 2015-01-20 13:52:24Z robertas 
;
_cod_database_code 2005101

loop_
_symmetry_equiv_pos_as_xyz
x,y,z
-x,-y,-z
1/2-x,y,z
1/2+x,-y,-z
1/2+x,1/2-y,1/2+z
1/2-x,1/2+y,1/2-z
-x,1/2-y,1/2+z
x,1/2+y,1/2-z

loop_
_atom_site_aniso_label
_atom_site_aniso_U_11
_atom_site_aniso_U_22
_atom_site_aniso_U_33
_atom_site_aniso_U_12
_atom_site_aniso_U_13
_atom_site_aniso_U_23
_atom_site_aniso_type_symbol
Os1 0.0262(5) 0.0271(5) 0.0443(6) 0.00000 0.00000 0.0013(4) Os
Os2 0.0150(4) 0.0241(4) 0.0349(4) -0.0009(2) -0.0016(2) 0.0022(2) Os
Os3 0.0217(5) 0.0311(5) 0.0303(5) 0.00000 0.00000 0.0053(4) Os
Os4 0.0200(5) 0.0219(5) 0.0362(5) 0.00000 0.00000 0.0016(4) Os
O11 0.097(18) 0.057(12) 0.023(9) 0.0000 0.0000 0.0010(9) O
O12 0.052(9) 0.062(9) 0.105(13) -0.0246(8) -0.022(9) -0.009(9) O
O13 0.070(14) 0.035(10) 0.053(12) 0.0000 0.0000 0.030(9) O
O21 0.057(9) 0.044(7) 0.047(7) 0.001(7) -0.007(7) 0.014(6) O
O22 0.025(7) 0.065(9) 0.074(9) 0.015(6) 0.006(7) -0.022(8) O
O23 0.037(8) 0.058(8) 0.086(11) -0.029(7) 0.003(7) -0.023(8) O
O31 0.13(2) 0.045(12) 0.052(12) 0.0000 0.0000 0.028(11) O
O32 0.050(8) 0.064(9) 0.064(8) -0.015(7) -0.025(8) -0.008(7) O
O41 0.061(13) 0.047(11) 0.036(10) 0.0000 0.0000 0.023(9) O
O42 0.035(7) 0.043(7) 0.077(10) -0.008(6) -0.004(7) -0.010(7) O

loop_
_atom_site_label
_atom_site_occupancy
_atom_site_fract_x
_atom_site_fract_y
_atom_site_fract_z
_atom_site_U_iso_or_equiv
_atom_site_thermal_displace_type
_atom_site_type_symbol
Os1 1.00000 0.25000 0.60168(6) -0.08461(7) 0.03156 Uani Os
Os2 1.00000 0.11701(6) 0.75077(3) -0.02260(4) 0.02318 Uani Os
Os3 1.00000 0.25000 0.76754(6) 0.15535(6) 0.02708 Uani Os
Os4 1.00000 0.25000 0.89823(5) 0.02873(6) 0.02510 Uani Os
O11 1.0000 0.2500 0.6763(13) -0.2792(12) 0.0505 Uani O
O12 1.0000 0.0444(16) 0.4765(10) -0.1410(14) 0.0616 Uani O
O13 1.0000 0.2500 0.5307(11) 0.1135(14) 0.0412 Uani O
O21 1.0000 0.0812(14) 0.8188(8) -0.2144(9) 0.0470 Uani O
O22 1.0000 -0.0975(12) 0.8636(9) 0.0445(11) 0.0438 Uani O
O23 1.0000 -0.0943(13) 0.6221(9) -0.0338(11) 0.0453 Uani O
O31 1.0000 0.2500 0.6250(14) 0.2961(16) 0.0582 Uani O
O32 1.0000 0.4576(15) 0.8637(10) 0.2536(11) 0.0516 Uani O
O41 1.0000 0.2500 0.9836(12) -0.1578(13) 0.0415 Uani O
O42 1.0000 0.4478(12) 1.0123(8) 0.1118(10) 0.0470 Uani O
C11 1.0000 0.2500 0.6539(15) -0.2109(18) 0.033(5) Uiso C
C12 1.0000 0.1195(20) 0.5221(13) -0.1213(14) 0.049(5) Uiso C
C13 1.0000 0.2500 0.5554(14) 0.0424(16) 0.031(5) Uiso C
C21 1.0000 0.0979(15) 0.7948(10) -0.1452(11) 0.027(3) Uiso C
C22 1.0000 -0.0122(18) 0.8264(10) 0.0210(12) 0.038(4) Uiso C
C23 1.0000 -0.0105(18) 0.6684(11) -0.0327(11) 0.037(4) Uiso C
C31 1.0000 0.2500 0.6727(18) 0.2433(20) 0.045(6) Uiso C
C32 1.0000 0.3799(18) 0.8273(11) 0.2176(13) 0.041(4) Uiso C
C41 1.0000 0.2500 0.9543(12) -0.0873(14) 0.021(4) Uiso C
C42 1.0000 0.3751(17) 0.9678(10) 0.0823(12) 0.036(4) Uiso C
H1 1.0000 0.1307 0.7041 0.0936 0.0500 Uiso C

loop_
_atom_type_symbol
_atom_type_scat_dispersion_real
_atom_type_scat_dispersion_imag
_atom_type_scat_source
Os -1.816 7.605 'International Tables Vol. IV Table 2.2B'
O 0.008 0.006 'International Tables Vol. IV Table 2.2B'
C 0.002 0.002 'International Tables Vol. IV Table 2.2B'
H 0.000 0.000 'International Tables Vol. IV Table 2.2B'

loop_
_geom_angle_atom_site_label_1
_geom_angle_atom_site_label_2
_geom_angle_atom_site_label_3
_geom_angle_site_symmetry_1
_geom_angle_site_symmetry_3
_geom_angle
_geom_angle_publ_flag
Os2 Os1 Os2 . 3_555 57.84(3) yes
Os1 Os2 Os2 . 3_555 61.08(2) yes
Os1 Os2 Os3 . . 96.61(3) yes
Os2 Os2 Os3 3_555 . 61.590(10) yes
Os1 Os2 Os4 . . 121.35(3) yes
Os2 Os2 Os4 3_555 . 60.350(10) yes
Os3 Os2 Os4 . . 57.31(3) yes
Os2 Os3 Os2 . 3_555 56.83(3) yes
Os2 Os3 Os4 . . 59.30(3) yes
Os2 Os3 Os4 3_555 . 59.30(3) yes
Os2 Os4 Os2 . 3_555 59.31(3) yes
Os2 Os4 Os3 . . 63.39(3) yes
Os2 Os4 Os3 3_555 . 63.39(3) yes
Os2 Os1 C11 . . 86.8(6) no
Os2 Os1 C11 3_555 . 86.8(6) no
Os2 Os1 C12 . . 106.0(6) no
Os2 Os1 C12 3_555 . 163.8(6) no
C11 Os1 C12 . . 91.2(8) no
Os2 Os1 C12 . 3_555 163.8(6) no
Os2 Os1 C12 3_555 3_555 106.0(6) no
C11 Os1 C12 . 3_555 91.2(8) no
C12 Os1 C12 . 3_555 90.1(12) no
Os2 Os1 C13 . . 91.0(6) no
Os2 Os1 C13 3_555 . 91.0(6) no
C11 Os1 C13 . . 177.4(10) no
C12 Os1 C13 . . 90.7(8) no
C12 Os1 C13 3_555 . 90.7(8) no
Os1 Os2 C21 . . 93.6(5) yes
Os2 Os2 C21 3_555 . 96.0(5) yes
Os3 Os2 C21 . . 145.7(5) no
Os4 Os2 C21 . . 89.6(5) no
Os1 Os2 C22 . . 163.0(5) no
Os2 Os2 C22 3_555 . 135.0(5) no
Os3 Os2 C22 . . 89.6(5) no
Os4 Os2 C22 . . 75.3(5) no
C21 Os2 C22 . . 90.0(7) no
Os1 Os2 C23 . . 75.6(5) no
Os2 Os2 C23 3_555 . 135.5(5) no
Os3 Os2 C23 . . 118.1(5) no
Os4 Os2 C23 . . 161.9(5) no
C21 Os2 C23 . . 96.2(7) no
C22 Os2 C23 . . 87.5(8) no
Os2 Os3 C31 . . 119.7(7) no
Os2 Os3 C31 3_555 . 119.7(7) no
Os4 Os3 C31 . . 178.7(8) no
Os2 Os3 C32 . . 143.7(5) no
Os2 Os3 C32 3_555 . 96.8(6) no
Os4 Os3 C32 . . 86.5(5) no
C31 Os3 C32 . . 94.4(8) no
Os2 Os3 C32 . 3_555 96.8(6) no
Os2 Os3 C32 3_555 3_555 143.7(5) no
Os4 Os3 C32 . 3_555 86.5(5) no
C31 Os3 C32 . 3_555 94.4(8) no
C32 Os3 C32 . 3_555 92.5(11) no
Os2 Os4 C41 . . 99.0(5) no
Os2 Os4 C41 3_555 . 99.0(5) no
Os3 Os4 C41 . . 159.3(6) no
Os2 Os4 C42 . . 159.9(5) no
Os2 Os4 C42 3_555 . 104.4(5) no
Os3 Os4 C42 . . 99.7(5) no
C41 Os4 C42 . . 95.1(7) no
Os2 Os4 C42 . 3_555 104.4(5) no
Os2 Os4 C42 3_555 3_555 159.9(5) no
Os3 Os4 C42 . 3_555 99.7(5) no
C41 Os4 C42 . 3_555 95.1(7) no
C42 Os4 C42 . 3_555 88.6(10) no
Os1 C11 O11 . . 175(3) yes
Os1 C12 O12 . . 179(2) yes
Os1 C13 O13 . . 179(2) yes
Os2 C21 O21 . . 177(2) yes
Os2 C22 O22 . . 172(2) yes
Os2 C23 O23 . . 174(2) yes
Os3 C31 O31 . . 175(3) yes
Os3 C32 O32 . . 179(2) yes
Os4 C41 O41 . . 177(2) yes
Os4 C42 O42 . . 177(2) yes

loop_
_geom_bond_atom_site_label_1
_geom_bond_atom_site_label_2
_geom_bond_site_symmetry_2
_geom_bond_distance
_geom_bond_publ_flag
Os1 Os2 . 2.9060(10) yes
Os1 Os2 3_555 2.9060(10) yes
Os2 Os2 3_555 2.8110(10) yes
Os2 Os3 . 2.9530(10) yes
Os2 Os4 . 2.8405(9) yes
Os3 Os4 . 2.7800(10) yes
Os1 C11 . 2.01(3) yes
Os1 C12 . 1.95(2) yes
Os1 C13 . 1.99(2) yes
Os2 C21 . 1.92(2) yes
Os2 C22 . 1.93(2) yes
Os2 C23 . 1.89(2) yes
Os3 C31 . 1.98(3) yes
Os3 C32 . 1.90(2) yes
Os4 C41 . 1.91(2) yes
Os4 C42 . 1.89(2) yes
O11 C11 . 1.05(3) yes
O12 C12 . 1.11(2) yes
O13 C13 . 1.10(3) yes
O21 C21 . 1.09(2) yes
O22 C22 . 1.13(2) yes
O23 C23 . 1.15(2) yes
O31 C31 . 1.08(3) yes
O32 C32 . 1.13(2) yes
O41 C41 . 1.13(3) yes
O42 C42 . 1.13(2) yes

loop_
_geom_contact_atom_site_label_1
_geom_contact_atom_site_label_2
_geom_contact_site_symmetry_2
_geom_contact_distance
_geom_contact_publ_flag
Os1 O12 3_555 3.060(10) no
Os1 C23 3_555 3.05(2) no
Os3 O32 3_555 3.030(10) no
Os4 O42 3_555 3.020(10) no
Os4 C21 3_555 3.42(2) no
Os4 C22 3_555 3.00(2) no
Os4 C32 3_555 3.27(2) no
O11 O21 3_555 3.04(2) no
O11 O22 5_564 3.09(2) no
O11 O22 7_564 3.09(2) no
O11 O32 5_464 3.19(2) no
O11 O32 7_664 3.19(2) no
O11 O41 6_544 3.21(3) no
O11 C21 3_555 3.15(2) no
O12 O13 2_565 3.14(2) no
O12 O21 8_544 3.30(2) no
O12 O23 2_565 3.03(3) no
O12 O32 5_464 3.11(2) no
O12 C13 2_565 3.46(2) no
O12 C23 2_565 3.44(2) no
O13 O23 2_565 3.16(2) no
O13 O23 4_565 3.16(2) no
O21 O32 5_464 3.22(2) no
O21 O42 4_475 3.39(2) no
O21 C32 5_464 3.31(2) no
O22 O22 3_455 3.22(3) no
O22 O32 3_555 3.38(2) no
O22 O41 2_575 3.35(2) no
O22 O42 3_555 3.01(2) no
O22 O42 4_475 3.05(2) no
O22 C32 3_555 3.46(2) no
O22 C41 2_575 3.38(2) no
O22 C42 3_555 2.93(2) no
O22 C42 4_475 3.27(2) no
O23 O23 3_455 3.29(3) no
O23 O32 5_464 3.14(2) no
O23 C12 2_565 3.23(3) no
O23 C13 2_565 3.28(2) no
O31 O42 6_545 3.06(2) no
O31 O42 8_545 3.06(2) no
O31 C42 6_545 3.34(2) no
O31 C42 8_545 3.34(2) no
O32 C11 5_565 3.15(2) no
O32 C12 5_565 3.09(2) no
O32 C21 5_565 3.28(2) no
O32 C22 3_555 3.48(2) no
O32 C23 5_565 3.16(2) no
O41 O42 2_675 3.260(10) no
O41 O42 4_475 3.260(10) no
O41 C11 6_554 3.32(3) no
O41 C21 3_555 3.42(2) no
O42 O42 2_675 3.45(3) no
O42 C21 4_575 3.50(2) no
O42 C22 3_555 3.32(2) no
O42 C22 4_575 3.24(2) no
O42 C41 2_675 3.260(10) no
O42 C42 2_675 3.40(2) no
C11 C12 3_555 2.83(3) no
C11 C21 3_555 2.92(2) no
C12 C12 3_555 2.76(4) no
C13 C23 3_555 3.47(2) no
C21 C21 3_555 3.21(3) no
C22 C32 3_555 3.18(3) no
C22 C42 3_555 2.83(2) no
C31 C32 3_555 2.85(3) no
C32 C32 3_555 2.74(4) no
C41 C42 3_555 2.80(2) no
C42 C42 3_555 2.64(4) no
